data_8104313
loop_
_publ_author_name
'Vogt, T.'
'Paulus, H.'
'Mueller, G.'
'Fuess, H.'

_publ_section_title
;
 The crystal structure of H Al Si2 O6 with a keatite-type framework
;
_journal_name_full 'Zeitschrift fuer Kristallographie (149,1979-)'
_journal_page_first 7
_journal_page_last 18
_journal_volume 190
_journal_year 1990
_chemical_formula_sum 'Al D0.48 H0.52 O6 Si2'
_chemical_name_systematic 'H.52 D.48 (Al Si2) O6'
_space_group_IT_number 96
_symmetry_space_group_name_Hall 'P 4nw 2abw'
_symmetry_space_group_name_H-M 'P 43 21 2'
_cell_angle_alpha 90
_cell_angle_beta 90
_cell_angle_gamma 90
_cell_formula_units_Z 4
_cell_length_a 7.576
_cell_length_b 7.576
_cell_length_c 8.386
_cell_volume 481.321
_citation_journal_id_ASTM ZEKRDZ
_cod_data_source_file Vogt_ZEKRDZ_1990_1948.cif
_cod_data_source_block H0.52D0.48Al1O6Si2
_cod_original_formula_sum 'H0.52 D0.48 Al1 O6 Si2'
_cod_database_code 8104313

loop_
_symmetry_equiv_pos_as_xyz
x,y,z
-y+1/2,x+1/2,z+3/4
-x,-y,z+1/2
y+1/2,-x+1/2,z+1/4
x+1/2,-y+1/2,-z+1/4
y,x,-z
-x+1/2,y+1/2,-z+3/4
-y,-x,-z+1/2

loop_
_atom_site_label
_atom_site_type_symbol
_atom_site_fract_x
_atom_site_fract_y
_atom_site_fract_z
_atom_site_occupancy
_atom_site_U_iso_or_equiv
Si2 Si+4 0.4058 0.4058 0 0.6666 0.0
Al1 Al+3 0.3248 0.1105 0.2695 0.3333 0.0
O3 O-2 0.3626 0.2785 0.1474 1 0.0
Al2 Al+3 0.4058 0.4058 0 0.3333 0.0
O2 O-2 0.1082 0.1198 0.319 1 0.0
Si1 Si+4 0.3248 0.1105 0.2695 0.6666 0.0
O1 O-2 0.4276 0.1269 0.4333 1 0.0
H1 H+1 0.889 0.857 -0.059 0.26 0.0
D1 D+1 0.889 0.857 -0.059 0.24 0.0
